data_4325712
loop_
_publ_author_name
'Austin B. Scharf'
'Theodore A. Betley'

_publ_contact_author_address
;
Department of Chemistry and Chemical Biology 
Harvard University
12 Oxford St
Cambridge, MA 02138 (USA)
;
_publ_contact_author_email contact-betley@chemistry.harvard.edu
_publ_contact_author_name 'Prof. Theodore Betley'
_publ_section_title
;
 Electronic Perturbations of Iron Dipyrrinato Complexes via Ligand
 \b-Halogenation and meso-Fluoroarylation
;
_journal_name_full 'Inorganic Chemistry'
_journal_page_first 6837
_journal_page_last 6845
_journal_paper_doi 10.1021/ic2009539
_journal_volume 50
_journal_year 2011
_chemical_formula_sum 'C40 H34 Cl F6 Fe N3'
_chemical_formula_weight 762.00
_chemical_name_systematic
; 
 ? 
;
_space_group_IT_number 2
_symmetry_cell_setting triclinic
_symmetry_space_group_name_Hall '-P 1'
_symmetry_space_group_name_H-M 'P -1'
_atom_sites_solution_hydrogens geom
_atom_sites_solution_primary direct
_atom_sites_solution_secondary difmap
_audit_creation_method SHELXL-97
_cell_angle_alpha 96.774(2)
_cell_angle_beta 100.237(2)
_cell_angle_gamma 93.746(2)
_cell_formula_units_Z 2
_cell_length_a 8.0378(8)
_cell_length_b 13.8834(13)
_cell_length_c 16.5650(15)
_cell_measurement_reflns_used 29233
_cell_measurement_temperature 100(2)
_cell_measurement_theta_max 14.572
_cell_measurement_theta_min 2.326
_cell_volume 1799.3(3)
_computing_cell_refinement 'SAINT 7.46A (Bruker-AXS, 2009)'
_computing_data_collection 'APEX2 v2009.3.0 (Bruker-AXS, 2009)'
_computing_data_reduction 'SAINT 7.46A (Bruker-AXS, 2009)'
_computing_molecular_graphics 'Bruker SHELXTL'
_computing_publication_material 'Bruker SHELXTL'
_computing_structure_refinement 'SHELXL-97 (Sheldrick, 2008)'
_computing_structure_solution 'SHELXS-97 (Sheldrick, 2008)'
_diffrn_ambient_temperature 100(2)
_diffrn_measured_fraction_theta_full 0.942
_diffrn_measured_fraction_theta_max 0.942
_diffrn_measurement_device 'three-circle goniometer with fixed chi'
_diffrn_measurement_device_type 'Bruker D8 goniometer with CCD area detector'
_diffrn_measurement_method 'omega and phi scans'
_diffrn_radiation_monochromator 'diamond 1 1 1'
_diffrn_radiation_source synchrotron
_diffrn_radiation_type synchrotron
_diffrn_radiation_wavelength 0.41328
_diffrn_reflns_av_R_equivalents 0.0499
_diffrn_reflns_av_sigmaI/netI 0.0455
_diffrn_reflns_limit_h_max 9
_diffrn_reflns_limit_h_min -9
_diffrn_reflns_limit_k_max 15
_diffrn_reflns_limit_k_min -16
_diffrn_reflns_limit_l_max 17
_diffrn_reflns_limit_l_min -20
_diffrn_reflns_number 29174
_diffrn_reflns_theta_full 14.59
_diffrn_reflns_theta_max 14.59
_diffrn_reflns_theta_min 0.86
_exptl_absorpt_coefficient_mu 0.296
_exptl_absorpt_correction_T_max 0.9970
_exptl_absorpt_correction_T_min 0.9654
_exptl_absorpt_correction_type multi-scan
_exptl_absorpt_process_details 'SADABS (Sheldrick, 2009)'
_exptl_crystal_colour orange
_exptl_crystal_density_diffrn 1.406
_exptl_crystal_description block
_exptl_crystal_F_000 784
_exptl_crystal_size_max 0.12
_exptl_crystal_size_mid 0.01
_exptl_crystal_size_min 0.01
_refine_diff_density_max 0.508
_refine_diff_density_min -0.357
_refine_diff_density_rms 0.064
_refine_ls_extinction_method none
_refine_ls_goodness_of_fit_ref 1.054
_refine_ls_hydrogen_treatment constr
_refine_ls_matrix_type full
_refine_ls_number_parameters 466
_refine_ls_number_reflns 6421
_refine_ls_number_restraints 0
_refine_ls_restrained_S_all 1.054
_refine_ls_R_factor_all 0.0609
_refine_ls_R_factor_gt 0.0445
_refine_ls_shift/su_max 0.001
_refine_ls_shift/su_mean 0.000
_refine_ls_structure_factor_coef Fsqd
_refine_ls_weighting_details 'calc w=1/[\s^2^(Fo^2^)+(0.0425P)^2^+2.1034P] where P=(Fo^2^+2Fc^2^)/3'
_refine_ls_weighting_scheme calc
_refine_ls_wR_factor_gt 0.1022
_refine_ls_wR_factor_ref 0.1097
_reflns_number_gt 5122
_reflns_number_total 6421
_reflns_threshold_expression >2sigma(I)
_cod_data_source_file ic2009539_si_002_1.cif
_cod_data_source_block as1_0m
_cod_database_code 4325712

loop_
_symmetry_equiv_pos_as_xyz
'x, y, z'
'-x, -y, -z'

loop_
_atom_site_label
_atom_site_type_symbol
_atom_site_fract_x
_atom_site_fract_y
_atom_site_fract_z
_atom_site_U_iso_or_equiv
_atom_site_adp_type
_atom_site_occupancy
_atom_site_symmetry_multiplicity
_atom_site_calc_flag
_atom_site_refinement_flags
Fe1 Fe 0.41298(5) 0.64695(3) 0.79543(2) 0.01639(12) Uani 1 1 d .
Cl1 Cl 0.68387(9) 0.61373(6) 0.81672(5) 0.0331(2) Uani 1 1 d .
F1 F -0.6097(2) 0.77115(19) 0.47260(12) 0.0553(6) Uani 1 1 d .
F2 F -0.5532(2) 0.69700(16) 0.57850(15) 0.0536(6) Uani 1 1 d .
F3 F -0.5342(2) 0.85115(14) 0.59263(12) 0.0391(5) Uani 1 1 d .
F4 F -0.1652(2) 0.89011(13) 0.34084(11) 0.0349(5) Uani 1 1 d .
F5 F 0.0451(2) 0.80338(13) 0.35648(11) 0.0365(5) Uani 1 1 d .
F6 F 0.0655(2) 0.94601(13) 0.42355(11) 0.0362(5) Uani 1 1 d .
N1 N 0.3340(3) 0.77810(15) 0.77160(14) 0.0154(5) Uani 1 1 d .
N2 N 0.2323(3) 0.57685(15) 0.70182(14) 0.0167(5) Uani 1 1 d .
N3 N 0.3100(3) 0.62480(15) 0.90032(14) 0.0180(5) Uani 1 1 d .
C1 C 0.2028(3) 0.48082(19) 0.67748(17) 0.0182(6) Uani 1 1 d .
C2 C 0.0556(4) 0.4596(2) 0.61602(18) 0.0227(6) Uani 1 1 d .
H2 H 0.0073 0.3968 0.5903 0.027 Uiso 1 1 calc R
C3 C -0.0046(4) 0.54655(19) 0.60036(17) 0.0204(6) Uani 1 1 d .
H3 H -0.1016 0.5557 0.5609 0.024 Uiso 1 1 calc R
C4 C 0.1044(3) 0.62037(19) 0.65393(17) 0.0168(6) Uani 1 1 d .
C5 C 0.0960(3) 0.72071(19) 0.65658(16) 0.0147(6) Uani 1 1 d .
C6 C 0.2007(3) 0.79439(19) 0.70982(16) 0.0155(6) Uani 1 1 d .
C7 C 0.1892(3) 0.89584(19) 0.71254(17) 0.0183(6) Uani 1 1 d .
H7 H 0.1090 0.9273 0.6777 0.022 Uiso 1 1 calc R
C8 C 0.3159(3) 0.94021(19) 0.77512(17) 0.0192(6) Uani 1 1 d .
H8 H 0.3411 1.0083 0.7914 0.023 Uiso 1 1 calc R
C9 C 0.4013(3) 0.86576(19) 0.81047(17) 0.0165(6) Uani 1 1 d .
C10 C 0.5413(3) 0.87356(18) 0.88297(17) 0.0157(6) Uani 1 1 d .
C11 C 0.7541(4) 0.8817(3) 0.78800(19) 0.0310(7) Uani 1 1 d .
H11A H 0.6993 0.8236 0.7511 0.046 Uiso 1 1 calc R
H11B H 0.8774 0.8830 0.7922 0.046 Uiso 1 1 calc R
H11C H 0.7139 0.9401 0.7656 0.046 Uiso 1 1 calc R
C12 C 0.3249(3) 0.8695(2) 0.97678(18) 0.0207(6) Uani 1 1 d .
H12A H 0.3078 0.9312 1.0083 0.031 Uiso 1 1 calc R
H12B H 0.3043 0.8158 1.0082 0.031 Uiso 1 1 calc R
H12C H 0.2459 0.8596 0.9236 0.031 Uiso 1 1 calc R
C13 C 0.5039(3) 0.87230(18) 0.96191(17) 0.0157(6) Uani 1 1 d .
C14 C 0.7108(3) 0.87941(19) 0.87236(18) 0.0197(6) Uani 1 1 d .
C15 C 0.8383(3) 0.8819(2) 0.94107(18) 0.0211(6) Uani 1 1 d .
H15 H 0.9531 0.8855 0.9338 0.025 Uiso 1 1 calc R
C16 C 0.6362(3) 0.87543(18) 1.02882(17) 0.0177(6) Uani 1 1 d .
H16 H 0.6106 0.8748 1.0826 0.021 Uiso 1 1 calc R
C17 C 0.8047(3) 0.87939(19) 1.01987(18) 0.0202(6) Uani 1 1 d .
C18 C 0.9458(4) 0.8809(2) 1.09270(19) 0.0283(7) Uani 1 1 d .
H18A H 0.9951 0.8182 1.0900 0.042 Uiso 1 1 calc R
H18B H 0.9011 0.8925 1.1440 0.042 Uiso 1 1 calc R
H18C H 1.0334 0.9331 1.0917 0.042 Uiso 1 1 calc R
C19 C 0.3206(3) 0.41059(19) 0.70885(17) 0.0186(6) Uani 1 1 d .
C20 C 0.4688(4) 0.39957(19) 0.67700(17) 0.0197(6) Uani 1 1 d .
C21 C 0.5146(4) 0.4609(2) 0.61371(19) 0.0286(7) Uani 1 1 d .
H21A H 0.4155 0.4613 0.5697 0.043 Uiso 1 1 calc R
H21B H 0.6074 0.4337 0.5899 0.043 Uiso 1 1 calc R
H21C H 0.5507 0.5277 0.6403 0.043 Uiso 1 1 calc R
C22 C 0.1257(4) 0.3654(2) 0.8051(2) 0.0263(7) Uani 1 1 d .
H22A H 0.1345 0.4313 0.8350 0.039 Uiso 1 1 calc R
H22B H 0.1172 0.3176 0.8435 0.039 Uiso 1 1 calc R
H22C H 0.0243 0.3561 0.7613 0.039 Uiso 1 1 calc R
C23 C 0.2807(3) 0.35192(19) 0.76720(17) 0.0185(6) Uani 1 1 d .
C24 C 0.3879(4) 0.2820(2) 0.79061(18) 0.0213(6) Uani 1 1 d .
H24 H 0.3601 0.2417 0.8297 0.026 Uiso 1 1 calc R
C25 C 0.5736(4) 0.3291(2) 0.70301(18) 0.0211(6) Uani 1 1 d .
H25 H 0.6751 0.3219 0.6818 0.025 Uiso 1 1 calc R
C26 C 0.5334(4) 0.2690(2) 0.75919(18) 0.0223(6) Uani 1 1 d .
C27 C 0.6465(4) 0.1911(2) 0.7843(2) 0.0324(8) Uani 1 1 d .
H27A H 0.6741 0.1966 0.8448 0.049 Uiso 1 1 calc R
H27B H 0.7514 0.1991 0.7624 0.049 Uiso 1 1 calc R
H27C H 0.5877 0.1268 0.7620 0.049 Uiso 1 1 calc R
C28 C -0.0350(3) 0.75310(18) 0.59244(16) 0.0148(6) Uani 1 1 d .
C29 C -0.2065(3) 0.74353(19) 0.59581(17) 0.0184(6) Uani 1 1 d .
H29 H -0.2438 0.7148 0.6395 0.022 Uiso 1 1 calc R
C30 C -0.3222(3) 0.7759(2) 0.53557(18) 0.0205(6) Uani 1 1 d .
C31 C -0.2735(3) 0.81586(19) 0.46994(17) 0.0199(6) Uani 1 1 d .
H31 H -0.3550 0.8371 0.4284 0.024 Uiso 1 1 calc R
C32 C -0.1028(3) 0.82412(18) 0.46642(17) 0.0166(6) Uani 1 1 d .
C33 C 0.0155(3) 0.79443(18) 0.52766(17) 0.0167(6) Uani 1 1 d .
H33 H 0.1327 0.8025 0.5253 0.020 Uiso 1 1 calc R
C34 C -0.5043(4) 0.7727(2) 0.54447(19) 0.0285(7) Uani 1 1 d .
C35 C -0.0409(4) 0.8659(2) 0.39700(18) 0.0223(6) Uani 1 1 d .
C36 C 0.1436(3) 0.63088(19) 0.89865(18) 0.0217(6) Uani 1 1 d .
H36 H 0.0742 0.6432 0.8489 0.026 Uiso 1 1 calc R
C37 C 0.0694(4) 0.6200(2) 0.96613(19) 0.0260(7) Uani 1 1 d .
H37 H -0.0486 0.6258 0.9633 0.031 Uiso 1 1 calc R
C38 C 0.1694(4) 0.6006(2) 1.03797(19) 0.0267(7) Uani 1 1 d .
H38 H 0.1210 0.5918 1.0852 0.032 Uiso 1 1 calc R
C39 C 0.3405(4) 0.5940(2) 1.04040(18) 0.0251(7) Uani 1 1 d .
H39 H 0.4120 0.5804 1.0892 0.030 Uiso 1 1 calc R
C40 C 0.4059(4) 0.60732(19) 0.97081(17) 0.0203(6) Uani 1 1 d .
H40 H 0.5242 0.6040 0.9729 0.024 Uiso 1 1 calc R

loop_
_atom_site_aniso_label
_atom_site_aniso_U_11
_atom_site_aniso_U_22
_atom_site_aniso_U_33
_atom_site_aniso_U_23
_atom_site_aniso_U_13
_atom_site_aniso_U_12
Fe1 0.0153(2) 0.0164(2) 0.0171(2) 0.00311(16) 0.00149(15) 0.00154(15)
Cl1 0.0174(4) 0.0376(4) 0.0409(5) -0.0030(4) 0.0003(3) 0.0064(3)
F1 0.0164(10) 0.119(2) 0.0259(11) -0.0054(12) -0.0003(8) 0.0116(11)
F2 0.0235(10) 0.0565(13) 0.0902(18) 0.0265(13) 0.0251(11) 0.0016(9)
F3 0.0277(10) 0.0536(12) 0.0367(11) -0.0063(10) 0.0132(8) 0.0116(9)
F4 0.0355(10) 0.0390(11) 0.0295(10) 0.0200(9) -0.0047(8) -0.0008(8)
F5 0.0525(12) 0.0379(10) 0.0274(10) 0.0121(9) 0.0214(9) 0.0130(9)
F6 0.0404(11) 0.0335(10) 0.0318(11) 0.0093(9) 0.0030(8) -0.0165(8)
N1 0.0144(11) 0.0157(11) 0.0157(12) 0.0021(10) 0.0024(9) -0.0009(9)
N2 0.0207(12) 0.0141(11) 0.0152(12) 0.0023(10) 0.0029(9) 0.0017(9)
N3 0.0197(12) 0.0139(11) 0.0189(13) 0.0006(10) 0.0014(10) -0.0004(9)
C1 0.0220(15) 0.0166(14) 0.0174(15) 0.0036(12) 0.0065(11) 0.0009(11)
C2 0.0280(16) 0.0152(14) 0.0216(16) -0.0004(12) -0.0003(12) -0.0036(12)
C3 0.0222(15) 0.0190(14) 0.0187(15) 0.0025(12) 0.0008(12) -0.0006(11)
C4 0.0161(14) 0.0189(14) 0.0163(15) 0.0045(12) 0.0046(11) 0.0013(11)
C5 0.0136(13) 0.0177(13) 0.0145(14) 0.0048(11) 0.0053(11) 0.0014(10)
C6 0.0143(13) 0.0182(13) 0.0148(14) 0.0042(11) 0.0042(11) 0.0005(10)
C7 0.0185(14) 0.0184(14) 0.0190(15) 0.0057(12) 0.0029(11) 0.0043(11)
C8 0.0212(15) 0.0127(13) 0.0224(16) 0.0005(12) 0.0026(12) -0.0016(11)
C9 0.0139(13) 0.0181(14) 0.0176(15) 0.0023(12) 0.0046(11) -0.0020(11)
C10 0.0169(14) 0.0122(13) 0.0171(14) 0.0000(11) 0.0024(11) -0.0009(10)
C11 0.0232(16) 0.048(2) 0.0211(17) -0.0021(15) 0.0089(13) -0.0010(14)
C12 0.0186(14) 0.0207(14) 0.0238(16) 0.0054(12) 0.0054(12) 0.0004(11)
C13 0.0167(14) 0.0114(12) 0.0189(15) 0.0022(11) 0.0027(11) 0.0002(10)
C14 0.0195(15) 0.0183(14) 0.0206(15) -0.0013(12) 0.0054(12) -0.0016(11)
C15 0.0143(14) 0.0215(14) 0.0269(17) 0.0000(13) 0.0045(12) 0.0013(11)
C16 0.0221(15) 0.0149(13) 0.0167(15) 0.0030(11) 0.0048(11) 0.0002(11)
C17 0.0189(15) 0.0147(13) 0.0248(16) 0.0040(12) -0.0027(12) 0.0007(11)
C18 0.0229(16) 0.0310(17) 0.0295(18) 0.0104(14) -0.0024(13) 0.0004(13)
C19 0.0232(15) 0.0137(13) 0.0173(15) 0.0016(11) 0.0009(11) -0.0014(11)
C20 0.0255(16) 0.0161(14) 0.0168(15) -0.0001(12) 0.0047(12) -0.0020(11)
C21 0.0363(18) 0.0278(16) 0.0271(18) 0.0108(14) 0.0141(14) 0.0065(13)
C22 0.0272(16) 0.0236(15) 0.0314(18) 0.0098(14) 0.0109(13) 0.0020(12)
C23 0.0217(15) 0.0157(13) 0.0168(15) -0.0004(12) 0.0032(11) -0.0015(11)
C24 0.0248(16) 0.0199(14) 0.0193(15) 0.0067(12) 0.0031(12) -0.0016(12)
C25 0.0209(15) 0.0205(14) 0.0221(16) 0.0006(12) 0.0064(12) 0.0011(11)
C26 0.0227(15) 0.0204(14) 0.0218(16) 0.0045(12) -0.0018(12) -0.0001(12)
C27 0.0324(18) 0.0294(17) 0.039(2) 0.0129(15) 0.0065(15) 0.0118(14)
C28 0.0160(13) 0.0127(13) 0.0144(14) -0.0025(11) 0.0022(11) 0.0000(10)
C29 0.0205(15) 0.0189(14) 0.0153(15) -0.0014(12) 0.0050(11) -0.0006(11)
C30 0.0153(14) 0.0233(15) 0.0214(16) -0.0026(12) 0.0034(12) 0.0012(11)
C31 0.0209(15) 0.0195(14) 0.0174(15) -0.0004(12) -0.0008(11) 0.0062(11)
C32 0.0213(15) 0.0126(13) 0.0149(14) -0.0006(11) 0.0023(11) 0.0024(11)
C33 0.0149(13) 0.0154(13) 0.0195(15) 0.0015(12) 0.0023(11) 0.0021(10)
C34 0.0214(16) 0.0420(19) 0.0205(17) -0.0012(15) 0.0014(13) 0.0072(14)
C35 0.0259(16) 0.0200(14) 0.0191(16) 0.0037(12) -0.0008(12) -0.0002(12)
C36 0.0209(15) 0.0180(14) 0.0236(16) 0.0017(12) -0.0014(12) -0.0010(11)
C37 0.0248(16) 0.0220(15) 0.0311(18) 0.0009(13) 0.0096(13) -0.0049(12)
C38 0.0365(18) 0.0225(15) 0.0223(17) 0.0018(13) 0.0118(14) -0.0042(13)
C39 0.0358(18) 0.0203(15) 0.0188(16) 0.0028(12) 0.0034(13) 0.0033(13)
C40 0.0221(15) 0.0183(14) 0.0185(15) 0.0010(12) -0.0007(12) 0.0018(11)

loop_
_atom_type_symbol
_atom_type_description
_atom_type_scat_dispersion_real
_atom_type_scat_dispersion_imag
_atom_type_scat_source
C C 0.0000 0.0000 'International Tables Vol C Tables 4.2.6.8 and 6.1.1.4'
H H 0.0000 0.0000 'International Tables Vol C Tables 4.2.6.8 and 6.1.1.4'
N N 0.0000 0.0010 'International Tables Vol C Tables 4.2.6.8 and 6.1.1.4'
F F 0.0040 0.0030 'International Tables Vol C Tables 4.2.6.8 and 6.1.1.4'
Cl Cl 0.0550 0.0530 'International Tables Vol C Tables 4.2.6.8 and 6.1.1.4'
Fe Fe 0.1990 0.3060 'International Tables Vol C Tables 4.2.6.8 and 6.1.1.4'

loop_
_geom_angle_atom_site_label_1
_geom_angle_atom_site_label_2
_geom_angle_atom_site_label_3
_geom_angle
N1 Fe1 N2 91.32(9)
N1 Fe1 N3 102.00(9)
N2 Fe1 N3 102.36(9)
N1 Fe1 Cl1 124.25(7)
N2 Fe1 Cl1 123.80(7)
N3 Fe1 Cl1 109.24(7)
C9 N1 C6 106.7(2)
C9 N1 Fe1 127.02(18)
C6 N1 Fe1 126.30(18)
C1 N2 C4 106.3(2)
C1 N2 Fe1 127.79(18)
C4 N2 Fe1 125.76(17)
C40 N3 C36 117.9(2)
C40 N3 Fe1 122.18(19)
C36 N3 Fe1 119.86(18)
N2 C1 C2 111.0(2)
N2 C1 C19 122.3(2)
C2 C1 C19 126.6(2)
C3 C2 C1 106.9(2)
C3 C2 H2 126.5
C1 C2 H2 126.5
C2 C3 C4 107.1(2)
C2 C3 H3 126.5
C4 C3 H3 126.5
C5 C4 N2 124.3(2)
C5 C4 C3 126.9(2)
N2 C4 C3 108.7(2)
C6 C5 C4 127.7(2)
C6 C5 C28 116.1(2)
C4 C5 C28 116.2(2)
C5 C6 N1 124.2(2)
C5 C6 C7 127.1(2)
N1 C6 C7 108.7(2)
C8 C7 C6 106.9(2)
C8 C7 H7 126.6
C6 C7 H7 126.6
C7 C8 C9 106.9(2)
C7 C8 H8 126.5
C9 C8 H8 126.5
N1 C9 C8 110.8(2)
N1 C9 C10 120.1(2)
C8 C9 C10 129.0(2)
C13 C10 C14 120.0(2)
C13 C10 C9 119.7(2)
C14 C10 C9 120.4(2)
C14 C11 H11A 109.5
C14 C11 H11B 109.5
H11A C11 H11B 109.5
C14 C11 H11C 109.5
H11A C11 H11C 109.5
H11B C11 H11C 109.5
C13 C12 H12A 109.5
C13 C12 H12B 109.5
H12A C12 H12B 109.5
C13 C12 H12C 109.5
H12A C12 H12C 109.5
H12B C12 H12C 109.5
C16 C13 C10 119.0(2)
C16 C13 C12 119.1(2)
C10 C13 C12 121.9(2)
C15 C14 C10 118.8(3)
C15 C14 C11 120.3(3)
C10 C14 C11 120.9(3)
C17 C15 C14 122.4(3)
C17 C15 H15 118.8
C14 C15 H15 118.8
C17 C16 C13 122.2(3)
C17 C16 H16 118.9
C13 C16 H16 118.9
C15 C17 C16 117.6(3)
C15 C17 C18 121.0(3)
C16 C17 C18 121.5(3)
C17 C18 H18A 109.5
C17 C18 H18B 109.5
H18A C18 H18B 109.5
C17 C18 H18C 109.5
H18A C18 H18C 109.5
H18B C18 H18C 109.5
C20 C19 C23 119.9(2)
C20 C19 C1 119.5(2)
C23 C19 C1 120.5(3)
C25 C20 C19 119.2(2)
C25 C20 C21 119.6(3)
C19 C20 C21 121.2(2)
C20 C21 H21A 109.5
C20 C21 H21B 109.5
H21A C21 H21B 109.5
C20 C21 H21C 109.5
H21A C21 H21C 109.5
H21B C21 H21C 109.5
C23 C22 H22A 109.5
C23 C22 H22B 109.5
H22A C22 H22B 109.5
C23 C22 H22C 109.5
H22A C22 H22C 109.5
H22B C22 H22C 109.5
C24 C23 C19 118.9(3)
C24 C23 C22 120.3(2)
C19 C23 C22 120.9(2)
C26 C24 C23 122.2(3)
C26 C24 H24 118.9
C23 C24 H24 118.9
C26 C25 C20 121.5(3)
C26 C25 H25 119.3
C20 C25 H25 119.3
C24 C26 C25 118.3(3)
C24 C26 C27 121.3(3)
C25 C26 C27 120.4(3)
C26 C27 H27A 109.5
C26 C27 H27B 109.5
H27A C27 H27B 109.5
C26 C27 H27C 109.5
H27A C27 H27C 109.5
H27B C27 H27C 109.5
C33 C28 C29 118.9(2)
C33 C28 C5 119.1(2)
C29 C28 C5 122.0(2)
C30 C29 C28 119.7(3)
C30 C29 H29 120.2
C28 C29 H29 120.2
C29 C30 C31 121.9(3)
C29 C30 C34 118.6(3)
C31 C30 C34 119.4(3)
C30 C31 C32 118.1(2)
C30 C31 H31 120.9
C32 C31 H31 120.9
C31 C32 C33 120.7(3)
C31 C32 C35 121.1(2)
C33 C32 C35 118.3(2)
C32 C33 C28 120.7(2)
C32 C33 H33 119.6
C28 C33 H33 119.6
F2 C34 F1 107.2(3)
F2 C34 F3 105.9(3)
F1 C34 F3 105.9(2)
F2 C34 C30 113.3(2)
F1 C34 C30 112.7(3)
F3 C34 C30 111.3(2)
F4 C35 F6 106.8(2)
F4 C35 F5 106.4(2)
F6 C35 F5 105.9(2)
F4 C35 C32 113.3(2)
F6 C35 C32 112.2(2)
F5 C35 C32 111.8(2)
N3 C36 C37 122.7(3)
N3 C36 H36 118.7
C37 C36 H36 118.7
C36 C37 C38 118.7(3)
C36 C37 H37 120.6
C38 C37 H37 120.6
C39 C38 C37 119.1(3)
C39 C38 H38 120.4
C37 C38 H38 120.4
C40 C39 C38 118.7(3)
C40 C39 H39 120.7
C38 C39 H39 120.7
N3 C40 C39 122.8(3)
N3 C40 H40 118.6
C39 C40 H40 118.6

loop_
_geom_bond_atom_site_label_1
_geom_bond_atom_site_label_2
_geom_bond_distance
Fe1 N1 2.026(2)
Fe1 N2 2.030(2)
Fe1 N3 2.098(2)
Fe1 Cl1 2.2304(8)
F1 C34 1.330(4)
F2 C34 1.319(4)
F3 C34 1.333(4)
F4 C35 1.327(3)
F5 C35 1.337(3)
F6 C35 1.337(3)
N1 C9 1.339(3)
N1 C6 1.394(3)
N2 C1 1.340(3)
N2 C4 1.399(3)
N3 C40 1.337(3)
N3 C36 1.341(4)
C1 C2 1.407(4)
C1 C19 1.477(4)
C2 C3 1.365(4)
C2 H2 0.9500
C3 C4 1.413(4)
C3 H3 0.9500
C4 C5 1.395(4)
C5 C6 1.394(4)
C5 C28 1.489(4)
C6 C7 1.413(4)
C7 C8 1.372(4)
C7 H7 0.9500
C8 C9 1.405(4)
C8 H8 0.9500
C9 C10 1.481(4)
C10 C13 1.395(4)
C10 C14 1.403(4)
C11 C14 1.502(4)
C11 H11A 0.9800
C11 H11B 0.9800
C11 H11C 0.9800
C12 C13 1.500(4)
C12 H12A 0.9800
C12 H12B 0.9800
C12 H12C 0.9800
C13 C16 1.388(4)
C14 C15 1.385(4)
C15 C17 1.383(4)
C15 H15 0.9500
C16 C17 1.386(4)
C16 H16 0.9500
C17 C18 1.499(4)
C18 H18A 0.9800
C18 H18B 0.9800
C18 H18C 0.9800
C19 C20 1.395(4)
C19 C23 1.401(4)
C20 C25 1.390(4)
C20 C21 1.506(4)
C21 H21A 0.9800
C21 H21B 0.9800
C21 H21C 0.9800
C22 C23 1.504(4)
C22 H22A 0.9800
C22 H22B 0.9800
C22 H22C 0.9800
C23 C24 1.383(4)
C24 C26 1.376(4)
C24 H24 0.9500
C25 C26 1.386(4)
C25 H25 0.9500
C26 C27 1.506(4)
C27 H27A 0.9800
C27 H27B 0.9800
C27 H27C 0.9800
C28 C33 1.384(4)
C28 C29 1.388(4)
C29 C30 1.376(4)
C29 H29 0.9500
C30 C31 1.381(4)
C30 C34 1.496(4)
C31 C32 1.381(4)
C31 H31 0.9500
C32 C33 1.382(4)
C32 C35 1.493(4)
C33 H33 0.9500
C36 C37 1.376(4)
C36 H36 0.9500
C37 C38 1.378(4)
C37 H37 0.9500
C38 C39 1.378(4)
C38 H38 0.9500
C39 C40 1.375(4)
C39 H39 0.9500
C40 H40 0.9500
